data_4020560
loop_
_publ_author_name
'Jonathan P. May'
'Pierre Fournier'
'Jonathan Pellicelli'
'Brian O. Patrick'
'David M. Perrin'

_publ_section_title
;
 High Yielding Synthesis of 3a-Hydroxypyrrolo[2,3-b]indoline
 Dipeptide Methyl Esters: Synthons for Expedient
 Introduction of the Hydroxypyrroloindoline Moiety into Larger
 Peptide-Based Natural Products and
 for the Creation of Tryptathionine Bridges.
;
_journal_name_full 'Journal of Organic Chemistry'
_journal_page_first 8424
_journal_page_last 8430
_journal_paper_doi 10.1021/jo051105t
_journal_volume 70
_journal_year 2005
_chemical_formula_sum 'C66 H63 N6 O8.5'
_chemical_formula_weight 1076.22
_space_group_IT_number 19
_symmetry_cell_setting orthorhombic
_symmetry_space_group_name_Hall 'P 2ac 2ab'
_symmetry_space_group_name_H-M 'P 21 21 21'
_cell_angle_alpha 90.00
_cell_angle_beta 90.00
_cell_angle_gamma 90.00
_cell_formula_units_Z 4
_cell_length_a 11.7370(10)
_cell_length_b 13.9480(10)
_cell_length_c 34.381(3)
_cell_measurement_temperature 173(2)
_cell_volume 5628.4(8)
_diffrn_ambient_temperature 173(2)
_exptl_crystal_density_diffrn 1.270
_cod_original_formula_sum 'C66 H63 N6 O8.50'
_cod_database_code 4020560

loop_
_symmetry_equiv_pos_as_xyz
'x, y, z'
'-x+1/2, -y, z+1/2'
'x+1/2, -y+1/2, -z'
'-x, y+1/2, -z+1/2'

loop_
_atom_site_label
_atom_site_type_symbol
_atom_site_fract_x
_atom_site_fract_y
_atom_site_fract_z
_atom_site_U_iso_or_equiv
_atom_site_adp_type
_atom_site_occupancy
_atom_site_symmetry_multiplicity
_atom_site_calc_flag
_atom_site_refinement_flags
_atom_site_disorder_assembly
_atom_site_disorder_group
C2 C 0.3391(2) -0.19359(16) 0.55178(7) 0.0197(6) Uani 1 1 d . . .
H2 H 0.3052 -0.1850 0.5782 0.024 Uiso 1 1 calc R . .
C3 C 0.2562(2) -0.15141(18) 0.52162(7) 0.0212(6) Uani 1 1 d . . .
H3A H 0.2077 -0.1014 0.5336 0.025 Uiso 1 1 calc R . .
H3B H 0.2065 -0.2022 0.5108 0.025 Uiso 1 1 calc R . .
C3A C 0.3322(2) -0.10795(17) 0.48952(7) 0.0188(6) Uani 1 1 d . . .
C4 C 0.2818(2) -0.20468(17) 0.42675(7) 0.0239(6) Uani 1 1 d . . .
H4 H 0.2028 -0.1902 0.4281 0.029 Uiso 1 1 calc R . .
C4A C 0.3562(2) -0.17158(17) 0.45540(7) 0.0196(6) Uani 1 1 d . . .
C5 C 0.3244(2) -0.25890(18) 0.39639(7) 0.0283(7) Uani 1 1 d . . .
H5 H 0.2746 -0.2819 0.3767 0.034 Uiso 1 1 calc R . .
C6 C 0.4402(2) -0.27982(18) 0.39463(7) 0.0290(7) Uani 1 1 d . . .
H6 H 0.4682 -0.3178 0.3738 0.035 Uiso 1 1 calc R . .
C7 C 0.5156(2) -0.24653(18) 0.42265(7) 0.0266(7) Uani 1 1 d . . .
H7 H 0.5946 -0.2607 0.4211 0.032 Uiso 1 1 calc R . .
C7A C 0.4721(2) -0.19176(17) 0.45310(7) 0.0206(6) Uani 1 1 d . . .
C8A C 0.4521(2) -0.09693(17) 0.50935(6) 0.0187(6) Uani 1 1 d . . .
H8A H 0.4766 -0.0283 0.5095 0.022 Uiso 1 1 calc R . .
C9 C 0.4593(2) -0.06329(17) 0.58183(7) 0.0178(6) Uani 1 1 d . . .
C10 C 0.4709(2) -0.11497(18) 0.62113(7) 0.0202(6) Uani 1 1 d . . .
C11 C 0.4982(2) -0.21159(19) 0.62435(7) 0.0277(7) Uani 1 1 d . . .
H11 H 0.5065 -0.2496 0.6016 0.033 Uiso 1 1 calc R . .
C12 C 0.5134(2) -0.2525(2) 0.66070(8) 0.0399(8) Uani 1 1 d . . .
H12 H 0.5297 -0.3191 0.6625 0.048 Uiso 1 1 calc R . .
C13 C 0.5057(2) -0.1996(2) 0.69418(8) 0.0398(8) Uani 1 1 d . . .
H13 H 0.5182 -0.2287 0.7188 0.048 Uiso 1 1 calc R . .
C14 C 0.4796(2) -0.1038(2) 0.69151(8) 0.0345(7) Uani 1 1 d . . .
H14 H 0.4738 -0.0661 0.7144 0.041 Uiso 1 1 calc R . .
C15 C 0.4618(2) -0.0622(2) 0.65546(7) 0.0296(7) Uani 1 1 d . . .
H15 H 0.4430 0.0040 0.6541 0.036 Uiso 1 1 calc R . .
C16 C 0.3560(2) 0.00572(17) 0.58203(7) 0.0211(6) Uani 1 1 d . . .
C17 C 0.2587(2) -0.01461(19) 0.60356(8) 0.0262(7) Uani 1 1 d . . .
H17 H 0.2594 -0.0676 0.6209 0.031 Uiso 1 1 calc R . .
C18 C 0.1608(2) 0.0402(2) 0.60038(9) 0.0382(8) Uani 1 1 d . . .
H18 H 0.0954 0.0246 0.6154 0.046 Uiso 1 1 calc R . .
C19 C 0.1582(3) 0.1173(2) 0.57545(9) 0.0429(8) Uani 1 1 d . . .
H19 H 0.0912 0.1550 0.5731 0.051 Uiso 1 1 calc R . .
C20 C 0.2537(3) 0.1393(2) 0.55387(9) 0.0386(8) Uani 1 1 d . . .
H20 H 0.2520 0.1920 0.5364 0.046 Uiso 1 1 calc R . .
C21 C 0.3518(2) 0.08536(18) 0.55739(7) 0.0264(7) Uani 1 1 d . . .
H21 H 0.4175 0.1027 0.5428 0.032 Uiso 1 1 calc R . .
C22 C 0.5751(2) -0.01235(17) 0.57706(7) 0.0197(6) Uani 1 1 d . . .
C23 C 0.5950(2) 0.07675(19) 0.59374(7) 0.0253(7) Uani 1 1 d . . .
H23 H 0.5332 0.1117 0.6046 0.030 Uiso 1 1 calc R . .
C24 C 0.7039(2) 0.1157(2) 0.59486(8) 0.0323(7) Uani 1 1 d . . .
H24 H 0.7154 0.1768 0.6064 0.039 Uiso 1 1 calc R . .
C25 C 0.7956(2) 0.0667(2) 0.57948(8) 0.0348(7) Uani 1 1 d . . .
H25 H 0.8700 0.0935 0.5803 0.042 Uiso 1 1 calc R . .
C26 C 0.7769(2) -0.0222(2) 0.56277(8) 0.0295(7) Uani 1 1 d . . .
H26 H 0.8390 -0.0569 0.5520 0.035 Uiso 1 1 calc R . .
C27 C 0.6685(2) -0.06118(18) 0.56168(7) 0.0233(6) Uani 1 1 d . . .
H27 H 0.6574 -0.1224 0.5502 0.028 Uiso 1 1 calc R . .
C28 C 0.3573(2) -0.30055(18) 0.54484(7) 0.0214(6) Uani 1 1 d . . .
C30 C 0.4824(2) -0.42916(18) 0.52369(7) 0.0268(7) Uani 1 1 d . . .
H30A H 0.5429 -0.4337 0.5037 0.032 Uiso 1 1 calc R . .
H30B H 0.4131 -0.4598 0.5130 0.032 Uiso 1 1 calc R . .
C31 C 0.5199(2) -0.48323(19) 0.55935(8) 0.0273(7) Uani 1 1 d . . .
C32 C 0.5689(3) -0.6375(2) 0.58220(11) 0.0632(11) Uani 1 1 d . . .
H32A H 0.6520 -0.6302 0.5824 0.095 Uiso 1 1 calc R . .
H32B H 0.5494 -0.7046 0.5771 0.095 Uiso 1 1 calc R . .
H32C H 0.5380 -0.6182 0.6075 0.095 Uiso 1 1 calc R . .
C34 C 0.0279(2) -0.63536(16) 0.67261(7) 0.0206(6) Uani 1 1 d . . .
H34 H -0.0017 -0.6438 0.6997 0.025 Uiso 1 1 calc R . .
C35 C -0.0697(2) -0.65521(19) 0.64400(7) 0.0266(7) Uani 1 1 d . . .
H35A H -0.0652 -0.7217 0.6340 0.032 Uiso 1 1 calc R . .
H35B H -0.1444 -0.6462 0.6569 0.032 Uiso 1 1 calc R . .
C35A C -0.0549(2) -0.58292(17) 0.61073(7) 0.0222(6) Uani 1 1 d . . .
C36 C -0.0322(2) -0.68433(18) 0.54757(7) 0.0291(7) Uani 1 1 d . . .
H36 H -0.1013 -0.7184 0.5514 0.035 Uiso 1 1 calc R . .
C36A C 0.0048(2) -0.61740(17) 0.57481(7) 0.0211(6) Uani 1 1 d . . .
C37 C 0.0340(3) -0.70033(19) 0.51476(8) 0.0324(7) Uani 1 1 d . . .
H37 H 0.0109 -0.7462 0.4959 0.039 Uiso 1 1 calc R . .
C38 C 0.1336(3) -0.6493(2) 0.50959(8) 0.0349(8) Uani 1 1 d . . .
H38 H 0.1774 -0.6602 0.4868 0.042 Uiso 1 1 calc R . .
C39 C 0.1720(2) -0.58281(19) 0.53638(7) 0.0294(7) Uani 1 1 d . . .
H39 H 0.2408 -0.5484 0.5324 0.035 Uiso 1 1 calc R . .
C39A C 0.1056(2) -0.56829(18) 0.56954(7) 0.0233(7) Uani 1 1 d . . .
C40A C 0.0293(2) -0.50503(18) 0.62712(7) 0.0229(6) Uani 1 1 d . . .
H40A H -0.0070 -0.4402 0.6267 0.027 Uiso 1 1 calc R . .
C41 C 0.0175(2) -0.46722(17) 0.69910(7) 0.0218(6) Uani 1 1 d . . .
C42 C -0.1127(2) -0.47830(18) 0.70265(7) 0.0227(6) Uani 1 1 d . . .
C43 C -0.1865(2) -0.4331(2) 0.67644(8) 0.0316(7) Uani 1 1 d . . .
H43 H -0.1580 -0.3845 0.6597 0.038 Uiso 1 1 calc R . .
C44 C -0.3007(3) -0.4583(2) 0.67453(9) 0.0431(8) Uani 1 1 d . . .
H44 H -0.3486 -0.4287 0.6558 0.052 Uiso 1 1 calc R . .
C45 C -0.3456(3) -0.5259(3) 0.69960(10) 0.0521(9) Uani 1 1 d . . .
H45 H -0.4239 -0.5429 0.6982 0.063 Uiso 1 1 calc R . .
C46 C -0.2751(3) -0.5682(2) 0.72668(9) 0.0427(8) Uani 1 1 d . . .
H46 H -0.3054 -0.6135 0.7446 0.051 Uiso 1 1 calc R . .
C47 C -0.1602(2) -0.5453(2) 0.72798(8) 0.0299(7) Uani 1 1 d . . .
H47 H -0.1128 -0.5759 0.7466 0.036 Uiso 1 1 calc R . .
C48 C 0.0802(2) -0.48989(17) 0.73789(7) 0.0209(6) Uani 1 1 d . . .
C49 C 0.1774(2) -0.54572(19) 0.73954(8) 0.0293(7) Uani 1 1 d . . .
H49 H 0.2052 -0.5753 0.7165 0.035 Uiso 1 1 calc R . .
C50 C 0.2350(2) -0.5590(2) 0.77446(8) 0.0367(8) Uani 1 1 d . . .
H50 H 0.3009 -0.5985 0.7751 0.044 Uiso 1 1 calc R . .
C51 C 0.1975(2) -0.5154(2) 0.80838(8) 0.0358(8) Uani 1 1 d . . .
H51 H 0.2371 -0.5246 0.8322 0.043 Uiso 1 1 calc R . .
C52 C 0.1010(2) -0.45815(19) 0.80682(8) 0.0312(7) Uani 1 1 d . . .
H52 H 0.0745 -0.4273 0.8297 0.037 Uiso 1 1 calc R . .
C53 C 0.0430(2) -0.44570(18) 0.77206(7) 0.0257(6) Uani 1 1 d . . .
H53 H -0.0231 -0.4065 0.7715 0.031 Uiso 1 1 calc R . .
C54 C 0.0556(2) -0.36385(17) 0.69057(7) 0.0227(6) Uani 1 1 d . . .
C55 C -0.0076(2) -0.28617(18) 0.70422(7) 0.0289(7) Uani 1 1 d . . .
H55 H -0.0795 -0.2971 0.7161 0.035 Uiso 1 1 calc R . .
C56 C 0.0331(3) -0.19306(19) 0.70065(7) 0.0327(7) Uani 1 1 d . . .
H56 H -0.0110 -0.1408 0.7100 0.039 Uiso 1 1 calc R . .
C57 C 0.1377(3) -0.1763(2) 0.68348(8) 0.0343(8) Uani 1 1 d . . .
H57 H 0.1654 -0.1126 0.6810 0.041 Uiso 1 1 calc R . .
C58 C 0.2014(3) -0.2517(2) 0.66998(8) 0.0331(7) Uani 1 1 d . . .
H58 H 0.2731 -0.2401 0.6581 0.040 Uiso 1 1 calc R . .
C59 C 0.1613(2) -0.3456(2) 0.67359(8) 0.0309(7) Uani 1 1 d . . .
H59 H 0.2064 -0.3974 0.6644 0.037 Uiso 1 1 calc R . .
C60 C 0.1257(2) -0.7057(2) 0.66648(7) 0.0268(7) Uani 1 1 d . . .
C62 C 0.3174(2) -0.7357(2) 0.64312(8) 0.0379(8) Uani 1 1 d . . .
H62A H 0.3547 -0.7168 0.6185 0.045 Uiso 1 1 calc R . .
H62B H 0.2892 -0.8021 0.6400 0.045 Uiso 1 1 calc R . .
C63 C 0.4042(3) -0.7335(2) 0.67523(9) 0.0404(8) Uani 1 1 d . . .
C64 C 0.5735(3) -0.8110(3) 0.69686(11) 0.0791(13) Uani 1 1 d . . .
H64A H 0.6101 -0.7492 0.7022 0.119 Uiso 1 1 calc R . .
H64B H 0.6307 -0.8567 0.6876 0.119 Uiso 1 1 calc R . .
H64C H 0.5385 -0.8354 0.7208 0.119 Uiso 1 1 calc R . .
N1 N 0.44520(16) -0.13521(13) 0.54956(5) 0.0175(5) Uani 1 1 d . . .
N3 N 0.4587(2) -0.32937(16) 0.53123(6) 0.0234(5) Uani 1 1 d . . .
N8 N 0.5307(2) -0.15570(15) 0.48578(6) 0.0218(5) Uani 1 1 d . . .
N33 N 0.05997(17) -0.53269(13) 0.66730(5) 0.0190(5) Uani 1 1 d . . .
N40 N 0.12939(19) -0.50757(18) 0.60109(6) 0.0277(6) Uani 1 1 d . . .
N61 N 0.2214(2) -0.67288(18) 0.65003(6) 0.0300(6) Uani 1 1 d . . .
O3A O 0.28069(15) -0.01940(12) 0.47776(5) 0.0247(4) Uani 1 1 d . . .
O20 O 0.27838(16) -0.35734(12) 0.55143(5) 0.0324(5) Uani 1 1 d . . .
O31 O 0.54682(18) -0.44806(13) 0.58964(6) 0.0441(5) Uani 1 1 d . . .
O32 O 0.52053(16) -0.57726(12) 0.55190(5) 0.0400(5) Uani 1 1 d . . .
O35A O -0.16225(17) -0.54445(14) 0.59792(6) 0.0302(5) Uani 1 1 d . . .
O60 O 0.11288(18) -0.78916(14) 0.67670(6) 0.0498(6) Uani 1 1 d . . .
O63 O 0.40352(19) -0.68407(18) 0.70325(7) 0.0671(8) Uani 1 1 d . . .
O64 O 0.48634(17) -0.79840(15) 0.66732(6) 0.0533(6) Uani 1 1 d . . .
O7 O 0.2861(7) -0.9066(6) 0.7050(2) 0.150(3) Uiso 0.50 1 d P . .
H3A1 H 0.312(3) -0.001(2) 0.4555(11) 0.086(14) Uiso 1 1 d . . .
H35C H -0.195(3) -0.520(2) 0.6153(10) 0.061(13) Uiso 1 1 d . . .
H3N H 0.511(2) -0.284(2) 0.5262(7) 0.039(9) Uiso 1 1 d . . .
H8N H 0.594(2) -0.1298(16) 0.4816(6) 0.013(7) Uiso 1 1 d . . .
H40N H 0.161(2) -0.453(2) 0.5962(8) 0.039(9) Uiso 1 1 d . . .
H61N H 0.225(3) -0.604(3) 0.6408(11) 0.109(15) Uiso 1 1 d . . .

loop_
_atom_site_aniso_label
_atom_site_aniso_U_11
_atom_site_aniso_U_22
_atom_site_aniso_U_33
_atom_site_aniso_U_23
_atom_site_aniso_U_13
_atom_site_aniso_U_12
C2 0.0184(15) 0.0203(14) 0.0205(14) 0.0053(12) 0.0028(12) -0.0006(12)
C3 0.0151(15) 0.0261(15) 0.0225(15) 0.0013(12) 0.0013(12) 0.0007(12)
C3A 0.0170(15) 0.0177(14) 0.0218(14) 0.0037(12) -0.0019(12) 0.0024(12)
C4 0.0228(16) 0.0211(15) 0.0277(16) 0.0044(14) 0.0007(14) -0.0009(13)
C4A 0.0188(17) 0.0181(14) 0.0220(15) 0.0074(13) -0.0006(12) -0.0012(12)
C5 0.0338(19) 0.0281(16) 0.0231(16) 0.0017(14) -0.0037(14) -0.0059(14)
C6 0.039(2) 0.0248(15) 0.0232(16) 0.0013(13) 0.0040(15) 0.0039(14)
C7 0.0257(17) 0.0318(16) 0.0223(15) 0.0037(14) 0.0027(14) 0.0071(14)
C7A 0.0207(16) 0.0209(14) 0.0202(14) 0.0062(13) -0.0020(13) 0.0010(13)
C8A 0.0191(15) 0.0192(14) 0.0178(13) 0.0013(12) 0.0020(12) 0.0005(12)
C9 0.0153(15) 0.0187(13) 0.0193(14) -0.0016(12) 0.0003(11) 0.0022(12)
C10 0.0117(14) 0.0299(16) 0.0188(14) -0.0003(13) 0.0030(12) 0.0006(13)
C11 0.0247(17) 0.0312(17) 0.0274(16) 0.0067(14) 0.0003(13) 0.0083(14)
C12 0.042(2) 0.0370(17) 0.040(2) 0.0134(16) 0.0009(16) 0.0152(15)
C13 0.0303(19) 0.067(2) 0.0221(17) 0.0145(17) -0.0050(14) 0.0038(17)
C14 0.0303(18) 0.049(2) 0.0245(17) 0.0003(15) 0.0001(13) -0.0042(16)
C15 0.0313(17) 0.0335(16) 0.0240(17) -0.0007(14) 0.0002(13) -0.0003(14)
C16 0.0208(16) 0.0189(15) 0.0235(15) -0.0035(13) -0.0034(13) 0.0029(12)
C17 0.0250(17) 0.0250(15) 0.0285(16) -0.0024(13) 0.0013(13) 0.0006(14)
C18 0.0236(17) 0.0403(19) 0.051(2) -0.0078(17) 0.0085(15) 0.0074(16)
C19 0.032(2) 0.042(2) 0.054(2) -0.0049(18) -0.0064(18) 0.0216(16)
C20 0.045(2) 0.0286(17) 0.0426(19) 0.0003(15) -0.0068(17) 0.0148(16)
C21 0.0296(18) 0.0239(16) 0.0256(15) 0.0012(13) 0.0006(13) 0.0048(14)
C22 0.0219(16) 0.0214(15) 0.0158(14) 0.0043(13) -0.0009(12) -0.0010(13)
C23 0.0255(18) 0.0260(17) 0.0245(15) 0.0019(13) 0.0026(12) 0.0002(14)
C24 0.038(2) 0.0265(16) 0.0321(17) 0.0015(14) -0.0068(15) -0.0082(16)
C25 0.0269(18) 0.0399(19) 0.0376(17) 0.0133(16) -0.0062(14) -0.0097(16)
C26 0.0223(18) 0.0360(18) 0.0303(16) 0.0109(14) 0.0027(13) 0.0024(14)
C27 0.0223(17) 0.0222(14) 0.0255(15) 0.0014(13) -0.0005(13) -0.0001(14)
C28 0.0233(18) 0.0245(16) 0.0164(14) 0.0013(13) -0.0023(13) 0.0010(15)
C30 0.0310(17) 0.0223(15) 0.0269(15) -0.0008(13) 0.0042(13) -0.0001(14)
C31 0.0232(16) 0.0223(17) 0.0363(18) 0.0020(15) -0.0017(14) -0.0043(13)
C32 0.062(2) 0.0334(19) 0.094(3) 0.026(2) -0.035(2) -0.0025(18)
C34 0.0249(16) 0.0153(14) 0.0215(14) 0.0027(11) 0.0033(12) -0.0007(12)
C35 0.0298(17) 0.0252(15) 0.0247(15) 0.0028(13) 0.0003(13) -0.0050(13)
C35A 0.0212(16) 0.0238(15) 0.0217(15) 0.0034(12) 0.0002(12) 0.0016(13)
C36 0.0362(18) 0.0213(15) 0.0298(16) 0.0030(14) -0.0051(15) 0.0024(14)
C36A 0.0276(17) 0.0175(14) 0.0184(14) 0.0012(13) -0.0048(13) 0.0027(13)
C37 0.047(2) 0.0240(16) 0.0263(16) -0.0038(13) -0.0061(16) 0.0122(16)
C38 0.053(2) 0.0304(18) 0.0217(16) 0.0018(15) 0.0080(15) 0.0133(16)
C39 0.0365(18) 0.0295(17) 0.0221(16) 0.0043(14) 0.0057(14) 0.0049(14)
C39A 0.0343(18) 0.0184(14) 0.0172(16) 0.0039(13) -0.0011(13) 0.0042(14)
C40A 0.0291(16) 0.0206(15) 0.0189(14) 0.0020(11) 0.0029(13) -0.0002(13)
C41 0.0220(16) 0.0215(15) 0.0218(14) 0.0013(12) 0.0030(12) 0.0062(13)
C42 0.0233(16) 0.0240(15) 0.0209(15) -0.0021(13) 0.0014(13) 0.0036(13)
C43 0.034(2) 0.0313(16) 0.0300(17) 0.0005(14) -0.0004(14) 0.0143(15)
C44 0.032(2) 0.062(2) 0.0355(19) -0.0090(17) -0.0048(15) 0.0225(18)
C45 0.0209(18) 0.081(3) 0.054(2) -0.015(2) 0.0037(18) 0.0006(19)
C46 0.031(2) 0.056(2) 0.0408(19) -0.0033(17) 0.0073(16) -0.0053(17)
C47 0.0232(17) 0.0397(18) 0.0269(16) 0.0005(14) 0.0010(13) -0.0003(15)
C48 0.0231(16) 0.0182(14) 0.0215(16) 0.0040(13) -0.0014(12) 0.0018(13)
C49 0.0279(18) 0.0325(17) 0.0275(16) -0.0047(13) -0.0019(13) -0.0006(15)
C50 0.0288(18) 0.0424(19) 0.0389(19) -0.0026(16) -0.0106(15) 0.0068(15)
C51 0.043(2) 0.0380(18) 0.0264(18) -0.0001(15) -0.0137(14) -0.0034(17)
C52 0.0445(19) 0.0248(17) 0.0243(17) -0.0032(13) 0.0016(14) -0.0028(15)
C53 0.0308(17) 0.0233(15) 0.0230(15) 0.0011(13) 0.0013(14) 0.0014(14)
C54 0.0282(17) 0.0218(15) 0.0182(14) 0.0008(12) -0.0011(13) -0.0006(14)
C55 0.0369(18) 0.0220(17) 0.0277(15) -0.0004(13) 0.0034(14) 0.0043(15)
C56 0.052(2) 0.0211(17) 0.0252(15) -0.0056(13) -0.0018(15) 0.0023(15)
C57 0.055(2) 0.0208(17) 0.0267(17) -0.0023(14) -0.0047(15) -0.0069(16)
C58 0.0370(19) 0.0364(19) 0.0259(16) 0.0043(14) -0.0011(14) -0.0130(16)
C59 0.0378(19) 0.0271(17) 0.0279(16) -0.0045(13) -0.0008(15) -0.0002(15)
C60 0.0290(19) 0.0270(18) 0.0244(16) -0.0008(14) 0.0000(14) 0.0039(15)
C62 0.0331(19) 0.0410(19) 0.0396(18) -0.0102(15) 0.0008(15) 0.0091(16)
C63 0.037(2) 0.042(2) 0.042(2) -0.0121(17) 0.0031(16) 0.0108(17)
C64 0.060(3) 0.096(3) 0.082(3) -0.038(2) -0.037(2) 0.047(2)
N1 0.0172(12) 0.0166(11) 0.0187(12) 0.0045(10) 0.0008(10) -0.0021(10)
N3 0.0217(15) 0.0186(13) 0.0299(13) 0.0026(10) 0.0033(11) 0.0006(12)
N8 0.0124(14) 0.0288(13) 0.0242(13) 0.0021(11) 0.0024(11) -0.0024(12)
N33 0.0233(12) 0.0157(11) 0.0180(12) 0.0005(10) -0.0012(10) 0.0015(10)
N40 0.0337(15) 0.0269(14) 0.0225(14) -0.0009(12) 0.0065(11) -0.0098(12)
N61 0.0252(15) 0.0307(15) 0.0342(14) -0.0043(12) 0.0036(12) 0.0062(13)
O3A 0.0256(11) 0.0227(11) 0.0259(11) 0.0068(9) 0.0010(9) 0.0068(9)
O20 0.0244(11) 0.0244(11) 0.0485(12) 0.0012(9) 0.0083(10) -0.0089(10)
O31 0.0616(15) 0.0328(12) 0.0379(13) 0.0042(10) -0.0179(11) -0.0040(11)
O32 0.0457(13) 0.0167(11) 0.0578(13) 0.0049(10) -0.0147(11) -0.0003(9)
O35A 0.0269(12) 0.0365(12) 0.0271(12) 0.0008(10) -0.0020(10) 0.0068(10)
O60 0.0531(15) 0.0209(12) 0.0754(15) 0.0109(11) 0.0199(12) 0.0090(10)
O63 0.0613(17) 0.0769(17) 0.0631(15) -0.0434(15) -0.0202(13) 0.0332(14)
O64 0.0419(14) 0.0622(14) 0.0557(13) -0.0278(12) -0.0132(12) 0.0305(12)

loop_
_geom_bond_atom_site_label_1
_geom_bond_atom_site_label_2
_geom_bond_distance
_geom_bond_site_symmetry_2
_geom_bond_publ_flag
C2 N1 1.489(3) . ?
C2 C28 1.526(3) . ?
C2 C3 1.539(3) . ?
C2 H2 1.0000 . ?
C3 C3A 1.543(3) . ?
C3 H3A 0.9900 . ?
C3 H3B 0.9900 . ?
C3A O3A 1.433(3) . ?
C3A C4A 1.498(3) . ?
C3A C8A 1.572(3) . ?
C4 C5 1.383(4) . ?
C4 C4A 1.395(3) . ?
C4 H4 0.9500 . ?
C4A C7A 1.391(3) . ?
C5 C6 1.391(4) . ?
C5 H5 0.9500 . ?
C6 C7 1.388(4) . ?
C6 H6 0.9500 . ?
C7 C7A 1.393(3) . ?
C7 H7 0.9500 . ?
C7A N8 1.410(3) . ?
C8A N8 1.477(3) . ?
C8A N1 1.484(3) . ?
C8A H8A 1.0000 . ?
C9 N1 1.505(3) . ?
C9 C10 1.538(3) . ?
C9 C22 1.543(3) . ?
C9 C16 1.548(3) . ?
C10 C11 1.390(3) . ?
C10 C15 1.395(3) . ?
C11 C12 1.386(4) . ?
C11 H11 0.9500 . ?
C12 C13 1.370(4) . ?
C12 H12 0.9500 . ?
C13 C14 1.374(4) . ?
C13 H13 0.9500 . ?
C14 C15 1.385(4) . ?
C14 H14 0.9500 . ?
C15 H15 0.9500 . ?
C16 C17 1.391(4) . ?
C16 C21 1.398(3) . ?
C17 C18 1.384(4) . ?
C17 H17 0.9500 . ?
C18 C19 1.375(4) . ?
C18 H18 0.9500 . ?
C19 C20 1.379(4) . ?
C19 H19 0.9500 . ?
C20 C21 1.380(4) . ?
C20 H20 0.9500 . ?
C21 H21 0.9500 . ?
C22 C23 1.389(3) . ?
C22 C27 1.394(3) . ?
C23 C24 1.389(4) . ?
C23 H23 0.9500 . ?
C24 C25 1.380(4) . ?
C24 H24 0.9500 . ?
C25 C26 1.385(4) . ?
C25 H25 0.9500 . ?
C26 C27 1.385(4) . ?
C26 H26 0.9500 . ?
C27 H27 0.9500 . ?
C28 O20 1.240(3) . ?
C28 N3 1.340(3) . ?
C30 N3 1.443(3) . ?
C30 C31 1.505(4) . ?
C30 H30A 0.9900 . ?
C30 H30B 0.9900 . ?
C31 O31 1.194(3) . ?
C31 O32 1.336(3) . ?
C32 O32 1.454(3) . ?
C32 H32A 0.9800 . ?
C32 H32B 0.9800 . ?
C32 H32C 0.9800 . ?
C34 N33 1.492(3) . ?
C34 C60 1.525(4) . ?
C34 C35 1.535(4) . ?
C34 H34 1.0000 . ?
C35 C35A 1.535(3) . ?
C35 H35A 0.9900 . ?
C35 H35B 0.9900 . ?
C35A O35A 1.439(3) . ?
C35A C36A 1.499(3) . ?
C35A C40A 1.573(3) . ?
C36 C37 1.388(4) . ?
C36 C36A 1.391(3) . ?
C36 H36 0.9500 . ?
C36A C39A 1.380(4) . ?
C37 C38 1.381(4) . ?
C37 H37 0.9500 . ?
C38 C39 1.382(4) . ?
C38 H38 0.9500 . ?
C39 C39A 1.395(4) . ?
C39 H39 0.9500 . ?
C39A N40 1.404(3) . ?
C40A N40 1.478(3) . ?
C40A N33 1.479(3) . ?
C40A H40A 1.0000 . ?
C41 N33 1.509(3) . ?
C41 C54 1.538(3) . ?
C41 C42 1.541(3) . ?
C41 C48 1.555(3) . ?
C42 C47 1.394(4) . ?
C42 C43 1.400(4) . ?
C43 C44 1.387(4) . ?
C43 H43 0.9500 . ?
C44 C45 1.382(4) . ?
C44 H44 0.9500 . ?
C45 C46 1.379(4) . ?
C45 H45 0.9500 . ?
C46 C47 1.386(4) . ?
C46 H46 0.9500 . ?
C47 H47 0.9500 . ?
C48 C49 1.383(3) . ?
C48 C53 1.397(3) . ?
C49 C50 1.390(4) . ?
C49 H49 0.9500 . ?
C50 C51 1.387(4) . ?
C50 H50 0.9500 . ?
C51 C52 1.387(4) . ?
C51 H51 0.9500 . ?
C52 C53 1.386(4) . ?
C52 H52 0.9500 . ?
C53 H53 0.9500 . ?
C54 C59 1.394(4) . ?
C54 C55 1.395(4) . ?
C55 C56 1.389(4) . ?
C55 H55 0.9500 . ?
C56 C57 1.381(4) . ?
C56 H56 0.9500 . ?
C57 C58 1.372(4) . ?
C57 H57 0.9500 . ?
C58 C59 1.397(4) . ?
C58 H58 0.9500 . ?
C59 H59 0.9500 . ?
C60 O60 1.225(3) . ?
C60 N61 1.338(3) . ?
C62 N61 1.447(3) . ?
C62 C63 1.503(4) . ?
C62 H62A 0.9900 . ?
C62 H62B 0.9900 . ?
C63 O63 1.185(3) . ?
C63 O64 1.350(3) . ?
C64 O64 1.452(4) . ?
C64 H64A 0.9800 . ?
C64 H64B 0.9800 . ?
C64 H64C 0.9800 . ?
N3 H3N 0.89(3) . ?
N8 H8N 0.84(2) . ?
N40 H40N 0.86(3) . ?
N61 H61N 1.01(4) . ?
O3A H3A1 0.89(4) . ?
O35A H35C 0.79(3) . ?
